data_1557954
loop_
_publ_author_name
'Eberson, Lennart'
'Hartshorn, Michael P.'
'Robinson, Ward T.'
'Timmerman-Vaughan, David J.'

_publ_section_title
;
 Photochemical Nitration by Tetranitromethane. Part XXIV. Adduct Formation
 in the Photochemical Reaction of 1,4,6,7-Tetramethylnaphthalene; Some
 Rearrangement Studies of
 1,4,6,7-Tetramethyl-r-1-nitro-t-4-trinitromethyl-1,4-dihydronaphthalene
 and Evidence for Inverted Spin Trapping of Trinitromethanide Ion
;
_journal_name_full 'Acta Chemica Scandinavica'
_journal_page_first 571
_journal_page_last 584
_journal_paper_doi 10.3891/acta.chem.scand.49-0571
_journal_volume 49
_journal_year 1995
_chemical_formula_sum 'C14 H18 O2'
_chemical_formula_weight 218.28
_chemical_name_common
;
1,4,6,7-Tetramethy1-1,2-dihydronaphthalene-r-1,c-2-diol 
;
_space_group_IT_number 2
_space_group_name_Hall '-P 1'
_space_group_name_H-M_alt 'P -1'
_symmetry_cell_setting triclinic
_symmetry_Int_Tables_number 2
_symmetry_space_group_name_Hall '-P 1'
_symmetry_space_group_name_H-M 'P -1'
_cell_angle_alpha 104.08(3)
_cell_angle_beta 100.04(3)
_cell_angle_gamma 94.96(3)
_cell_formula_units_Z 2
_cell_length_a 5.264(1)
_cell_length_b 8.505(2)
_cell_length_c 13.864(3)
_cell_volume 587.4(2)
_diffrn_ambient_temperature 130
_diffrn_radiation_probe x-ray
_diffrn_radiation_type MoK\a
_diffrn_radiation_wavelength 0.71069
_exptl_absorpt_coefficient_mu 0.081
_exptl_crystal_density_diffrn 1.234
_refine_ls_number_reflns 1798
_refine_ls_R_factor_gt 0.043
_refine_ls_wR_factor_ref 0.114
_cod_data_source_file Acta-Chem-Scand-1995-49-571-2.cif
_cod_data_source_block 2
_cod_database_code 1557954

loop_
_space_group_symop_id
_space_group_symop_operation_xyz
1 x,y,z
2 -x,-y,-z

loop_
_atom_site_label
_atom_site_type_symbol
_atom_site_thermal_displace_type
_atom_site_fract_x
_atom_site_fract_y
_atom_site_fract_z
_atom_site_occupancy
_atom_site_U_iso_or_equiv
_atom_site_calc_flag
_atom_site_refinement_flags
_atom_site_disorder_assembly
_atom_site_disorder_group
O1 O Uiso 0.7039(2) 0.38630(10) 0.92170(10) 1.000 0.0240(10) . . . .
O2 O Uiso 0.1790(2) 0.45180(10) 0.87870(10) 1.000 0.0240(10) . . . .
C1 C Uiso 0.4928(3) 0.2554(2) 0.87400(10) 1.000 0.0170(10) . . . .
C2 C Uiso 0.2717(3) 0.3209(2) 0.81410(10) 1.000 0.0170(10) . . . .
C3 C Uiso 0.3575(3) 0.3764(2) 0.72880(10) 1.000 0.0200(10) . . . .
C4 C Uiso 0.5143(3) 0.2968(2) 0.67450(10) 1.000 0.0180(10) . . . .
C4A C Uiso 0.6150(3) 0.1535(2) 0.70240(10) 1.000 0.0170(10) . . . .
C5 C Uiso 0.7365(3) 0.0445(2) 0.63860(10) 1.000 0.0190(10) . . . .
C6 C Uiso 0.8487(3) -0.0839(2) 0.66650(10) 1.000 0.0200(10) . . . .
C7 C Uiso 0.8347(3) -0.1076(2) 0.76240(10) 1.000 0.0210(10) . . . .
C8 C Uiso 0.7101(3) -0.0010(2) 0.82540(10) 1.000 0.0200(10) . . . .
C8A C Uiso 0.6014(3) 0.1292(2) 0.79860(10) 1.000 0.0160(10) . . . .
C9 C Uiso 0.3669(3) 0.1894(2) 0.95590(10) 1.000 0.0220(10) . . . .
C10 C Uiso 0.5998(3) 0.3510(2) 0.58810(10) 1.000 0.0240(10) . . . .
C11 C Uiso 0.9956(3) -0.1892(2) 0.59760(10) 1.000 0.0270(10) . . . .
C12 C Uiso 0.9574(3) -0.2426(2) 0.79790(10) 1.000 0.0290(10) . . . .

loop_
_atom_type_symbol
_atom_type_description
_atom_type_scat_dispersion_real
_atom_type_scat_dispersion_imag
_atom_type_scat_source
C C 0.0033 0.0016 ' International Tables Vol C Tables 4.2.6.8 and 6.1.1.4'
O O 0.0106 0.0060 ' International Tables Vol C Tables 4.2.6.8 and 6.1.1.4'

loop_
_geom_angle_atom_site_label_1
_geom_angle_atom_site_label_2
_geom_angle_atom_site_label_3
_geom_angle
_geom_angle_site_symmetry_1
_geom_angle_site_symmetry_2
_geom_angle_site_symmetry_3
_geom_angle_publ_flag
O1 C1 C2 109.34(13) . . . yes
O1 C1 C8A 106.05(13) . . . yes
O1 C1 C9 111.73(11) . . . yes
C2 C1 C8A 108.25(11) . . . no
C2 C1 C9 105.18(12) . . . no
C8A C1 C9 116.16(14) . . . no
O2 C2 C1 111.25(11) . . . yes
O2 C2 C3 109.97(14) . . . yes
C1 C2 C3 111.05(13) . . . no
C2 C3 C4 122.01(15) . . . no
C3 C4 C4A 118.66(14) . . . no
C3 C4 C10 122.35(15) . . . no
C4A C4 C10 118.95(14) . . . no
C4 C4A C5 122.19(13) . . . no
C4 C4A C8A 119.53(14) . . . no
C5 C4A C8A 118.20(15) . . . no
C4A C5 C6 122.98(13) . . . no
C5 C6 C7 118.60(14) . . . no
C5 C6 C11 120.44(13) . . . no
C7 C6 C11 120.87(15) . . . no
C6 C7 C8 118.56(15) . . . no
C6 C7 C12 121.11(14) . . . no
C8 C7 C12 120.31(13) . . . no
C7 C8 C8A 123.09(13) . . . no
C1 C8A C4A 119.41(15) . . . no
C1 C8A C8 121.76(13) . . . no
C4A C8A C8 118.55(14) . . . no

loop_
_geom_bond_atom_site_label_1
_geom_bond_atom_site_label_2
_geom_bond_distance
_geom_bond_site_symmetry_1
_geom_bond_site_symmetry_2
_geom_bond_publ_flag
O1 C1 1.443(2) . . yes
O2 C2 1.429(2) . . yes
C1 C2 1.535(2) . . no
C1 C8A 1.530(2) . . no
C1 C9 1.597(2) . . no
C2 C3 1.499(2) . . no
C3 C4 1.331(2) . . no
C4 C4A 1.478(2) . . no
C4 C10 1.507(2) . . no
C4A C5 1.397(2) . . no
C4A C8A 1.411(2) . . no
C5 C6 1.389(2) . . no
C6 C7 1.406(2) . . no
C6 C11 1.508(2) . . no
C7 C8 1.390(2) . . no
C7 C12 1.507(2) . . no
C8 C8A 1.388(2) . . no

loop_
_geom_torsion_atom_site_label_1
_geom_torsion_atom_site_label_2
_geom_torsion_atom_site_label_3
_geom_torsion_atom_site_label_4
_geom_torsion
_geom_torsion_site_symmetry_1
_geom_torsion_site_symmetry_2
_geom_torsion_site_symmetry_3
_geom_torsion_site_symmetry_4
_geom_torsion_publ_flag
O1 C1 C2 O2 -58.85(16) . . . . no
O1 C1 C2 C3 64.00(16) . . . . no
C8A C1 C2 O2 -173.96(13) . . . . no
C8A C1 C2 C3 -51.11(18) . . . . no
C9 C1 C2 O2 61.27(16) . . . . no
C9 C1 C2 C3 -175.89(13) . . . . no
O1 C1 C8A C4A -81.38(17) . . . . no
O1 C1 C8A C8 92.41(18) . . . . no
C2 C1 C8A C4A 35.9(2) . . . . no
C2 C1 C8A C8 -150.35(16) . . . . no
C9 C1 C8A C4A 153.83(14) . . . . no
C9 C1 C8A C8 -32.4(2) . . . . no
O2 C2 C3 C4 161.37(14) . . . . no
C1 C2 C3 C4 37.8(2) . . . . no
C2 C3 C4 C4A -2.6(2) . . . . no
C2 C3 C4 C10 179.51(14) . . . . no
C3 C4 C4A C5 167.03(16) . . . . no
C3 C4 C4A C8A -16.3(2) . . . . no
C10 C4 C4A C5 -15.0(2) . . . . no
C10 C4 C4A C8A 161.60(15) . . . . no
C4 C4A C5 C6 175.26(15) . . . . no
C8A C4A C5 C6 -1.4(2) . . . . no
C4 C4A C8A C1 -2.5(2) . . . . no
C4 C4A C8A C8 -176.47(15) . . . . no
C5 C4A C8A C1 174.28(15) . . . . no
C5 C4A C8A C8 0.3(2) . . . . no
C4A C5 C6 C7 1.4(2) . . . . no
C4A C5 C6 C11 -175.11(15) . . . . no
C5 C6 C7 C8 -0.3(2) . . . . no
C5 C6 C7 C12 -178.74(15) . . . . no
C11 C6 C7 C8 176.22(15) . . . . no
C11 C6 C7 C12 -2.2(2) . . . . no
C6 C7 C8 C8A -0.8(2) . . . . no
C12 C7 C8 C8A 177.66(15) . . . . no
C7 C8 C8A C1 -173.04(15) . . . . no
C7 C8 C8A C4A 0.8(2) . . . . no
